data_7118200
loop_
_publ_author_name
'Krupski, Sergei'
'Kehr, Gerald'
'Daniliuc, Constantin G.'
'Erker, Gerhard'

_publ_section_title
;
 Cyclopropane formation under frustrated Lewis pair conditions.
;
_journal_issue 13
_journal_name_full 'Chemical communications (Cambridge, England)'
_journal_page_first 2695
_journal_page_last 2697
_journal_paper_doi 10.1039/c5cc09585a
_journal_volume 52
_journal_year 2016
_chemical_formula_sum 'C22 H29 P'
_chemical_formula_weight 324.42
_space_group_crystal_system triclinic
_space_group_IT_number 2
_space_group_name_Hall '-P 1'
_space_group_name_H-M_alt 'P -1'
_symmetry_space_group_name_Hall '-P 1'
_symmetry_space_group_name_H-M 'P -1'
_atom_sites_solution_hydrogens geom
_audit_update_record
;
2015-08-19 deposited with the CCDC.
2015-12-23 downloaded from the CCDC.
;
_cell_angle_alpha 87.8330(10)
_cell_angle_beta 85.9450(10)
_cell_angle_gamma 86.3220(10)
_cell_formula_units_Z 2
_cell_length_a 8.3322(2)
_cell_length_b 8.5865(3)
_cell_length_c 13.0867(4)
_cell_measurement_reflns_used 9925
_cell_measurement_temperature 100.(2)
_cell_measurement_theta_max 67.8181
_cell_measurement_theta_min 5.1647
_cell_volume 931.49(5)
_computing_cell_refinement 'SAINT V8.34A (Bruker AXS Inc., 2013)'
_computing_data_collection 'APEX2 v.2014.5-0 (Bruker AXS Inc., 2014)'
_computing_data_reduction 'SAINT V8.34A (Bruker AXS Inc., 2013)'
_computing_molecular_graphics 'XP (Bruker AXS Inc., 2014)'
_computing_publication_material 'SHELXL2014 (Sheldrick, 2014)'
_computing_structure_refinement 'SHELXL2014 (Sheldrick, 2014)'
_computing_structure_solution 'SHELXL2014 (Sheldrick, 2014)'
_diffrn_ambient_temperature 100.(2)
_diffrn_detector_area_resol_mean 8.3333
_diffrn_measured_fraction_theta_full 0.985
_diffrn_measured_fraction_theta_max 0.985
_diffrn_measurement_device_type 'KappaCCD APEXII'
_diffrn_measurement_method 'phi / omega scans'
_diffrn_radiation_monochromator graphite
_diffrn_radiation_type CuK\a
_diffrn_radiation_wavelength 1.54178
_diffrn_reflns_av_R_equivalents 0.0441
_diffrn_reflns_av_unetI/netI 0.0255
_diffrn_reflns_limit_h_max 10
_diffrn_reflns_limit_h_min -10
_diffrn_reflns_limit_k_max 10
_diffrn_reflns_limit_k_min -10
_diffrn_reflns_limit_l_max 15
_diffrn_reflns_limit_l_min -15
_diffrn_reflns_number 23717
_diffrn_reflns_theta_full 68.15
_diffrn_reflns_theta_max 68.15
_diffrn_reflns_theta_min 3.39
_diffrn_source 'fine-focus sealed tube'
_diffrn_source_type 'fine-focus sealed tube'
_exptl_absorpt_coefficient_mu 1.262
_exptl_absorpt_correction_T_max 0.88
_exptl_absorpt_correction_T_min 0.77
_exptl_absorpt_correction_type multi-scan
_exptl_absorpt_process_details
;
Bruker AXS (2014). SADABS, Version 2014/2, Bruker AXS Inc., Madison, Wisconsin,
USA.
;
_exptl_crystal_colour colourless
_exptl_crystal_density_diffrn 1.157
_exptl_crystal_density_method 'not measured'
_exptl_crystal_description prism
_exptl_crystal_F_000 352
_exptl_crystal_size_max 0.220
_exptl_crystal_size_mid 0.180
_exptl_crystal_size_min 0.100
_refine_diff_density_max 0.304
_refine_diff_density_min -0.272
_refine_ls_extinction_method none
_refine_ls_goodness_of_fit_ref 1.065
_refine_ls_hydrogen_treatment constr
_refine_ls_matrix_type full
_refine_ls_number_parameters 242
_refine_ls_number_reflns 3344
_refine_ls_number_restraints 52
_refine_ls_restrained_S_all 1.059
_refine_ls_R_factor_all 0.0416
_refine_ls_R_factor_gt 0.0353
_refine_ls_shift/su_max 0.000
_refine_ls_shift/su_mean 0.000
_refine_ls_structure_factor_coef Fsqd
_refine_ls_weighting_details 'w=1/[\s^2^(Fo^2^)+(0.0413P)^2^+0.4035P] where P=(Fo^2^+2Fc^2^)/3'
_refine_ls_weighting_scheme calc
_refine_ls_wR_factor_gt 0.0884
_refine_ls_wR_factor_ref 0.0925
_reflns_number_gt 2937
_reflns_number_total 3344
_reflns_threshold_expression 'I > 2\s(I)'
_cod_data_source_file c5cc09585a2.cif
_cod_data_source_block erk7924
_cod_depositor_comments 'Adding full bibliography for 7118199--7118202.cif.'
_cod_database_code 7118200

loop_
_space_group_symop_operation_xyz
'x, y, z'
'-x, -y, -z'

loop_
_atom_site_type_symbol
_atom_site_label
_atom_site_fract_x
_atom_site_fract_y
_atom_site_fract_z
_atom_site_U_iso_or_equiv
_atom_site_adp_type
_atom_site_calc_flag
_atom_site_refinement_flags_adp
_atom_site_refinement_flags_occupancy
_atom_site_refinement_flags_posn
_atom_site_occupancy
_atom_site_disorder_assembly
_atom_site_disorder_group
P P1 0.69479(4) 0.40671(4) 0.20257(3) 0.02122(12) Uani d . . . 1.0 . .
C C1 0.6944(2) 0.61588(19) 0.23567(15) 0.0339(4) Uani d . . D 1.0 . .
H H1A 0.7195 0.6803 0.1729 0.041 Uiso calc U P R 0.615(5) A 1
H H1B 0.5862 0.6517 0.2651 0.041 Uiso calc U P R 0.615(5) A 1
H H1C 0.6519 0.6849 0.1802 0.041 Uiso calc U P R 0.385(5) A 2
H H1D 0.6283 0.6361 0.3002 0.041 Uiso calc U P R 0.385(5) A 2
C C2 0.8206(3) 0.6360(3) 0.3138(2) 0.0242(8) Uani d U P D 0.615(5) A 1
H H2 0.8076 0.5759 0.3805 0.029 Uiso calc U P R 0.615(5) A 1
C C3 0.9894(4) 0.6549(3) 0.2698(2) 0.0322(9) Uani d U P D 0.615(5) A 1
H H3A 1.0092 0.6552 0.1943 0.039 Uiso calc U P R 0.615(5) A 1
H H3B 1.0788 0.6067 0.3085 0.039 Uiso calc U P R 0.615(5) A 1
C C4 0.8907(13) 0.7917(8) 0.3161(10) 0.036(2) Uani d U P D 0.615(5) A 1
H H4A 0.9198 0.8273 0.3831 0.044 Uiso calc U P R 0.615(5) A 1
H H4B 0.8503 0.8757 0.2689 0.044 Uiso calc U P R 0.615(5) A 1
C C2A 0.8783(6) 0.6422(5) 0.2484(4) 0.0266(13) Uani d U P D 0.385(5) A 2
H H2A 0.9597 0.6046 0.1935 0.032 Uiso calc U P R 0.385(5) A 2
C C3A 0.9234(6) 0.6276(5) 0.3577(4) 0.0342(14) Uani d U P D 0.385(5) A 2
H H3A1 1.0326 0.5824 0.3709 0.041 Uiso calc U P R 0.385(5) A 2
H H3A2 0.838 0.6028 0.4112 0.041 Uiso calc U P R 0.385(5) A 2
C C4A 0.910(2) 0.7866(12) 0.3030(14) 0.031(3) Uani d U P D 0.385(5) A 2
H H4A1 0.8164 0.8585 0.3233 0.037 Uiso calc U P R 0.385(5) A 2
H H4A2 1.0109 0.8381 0.2829 0.037 Uiso calc U P R 0.385(5) A 2
C C11 0.67236(18) 0.31641(17) 0.33356(12) 0.0221(3) Uani d . . . 1.0 . .
C C12 0.52873(18) 0.32357(18) 0.39797(12) 0.0240(3) Uani d . . . 1.0 . .
C C13 0.5260(2) 0.24512(19) 0.49324(12) 0.0273(4) Uani d . . . 1.0 . .
H H13 0.4283 0.2484 0.5354 0.033 Uiso calc U . R 1.0 . .
C C14 0.6604(2) 0.16252(18) 0.52892(12) 0.0274(4) Uani d . . . 1.0 . .
C C15 0.80164(19) 0.16061(18) 0.46624(13) 0.0270(4) Uani d . . . 1.0 . .
H H15 0.8959 0.1072 0.4901 0.032 Uiso calc U . R 1.0 . .
C C16 0.81048(18) 0.23409(17) 0.36950(12) 0.0247(3) Uani d . . . 1.0 . .
C C17 0.37429(19) 0.4109(2) 0.36951(12) 0.0291(4) Uani d . . . 1.0 . .
H H17A 0.32 0.349 0.3225 0.044 Uiso calc U . R 1.0 . .
H H17B 0.399 0.5113 0.336 0.044 Uiso calc U . R 1.0 . .
H H17C 0.3036 0.429 0.4316 0.044 Uiso calc U . R 1.0 . .
C C18 0.6536(2) 0.0782(2) 0.63205(13) 0.0357(4) Uani d . . . 1.0 . .
H H18A 0.6511 -0.0343 0.6227 0.054 Uiso calc U . R 1.0 . .
H H18B 0.5562 0.1152 0.6727 0.054 Uiso calc U . R 1.0 . .
H H18C 0.749 0.0989 0.6679 0.054 Uiso calc U . R 1.0 . .
C C19 0.96947(19) 0.2203(2) 0.30634(15) 0.0329(4) Uani d . . . 1.0 . .
H H19A 1.0525 0.1708 0.3483 0.049 Uiso calc U . R 1.0 . .
H H19B 1.0004 0.3246 0.2828 0.049 Uiso calc U . R 1.0 . .
H H19C 0.9585 0.1567 0.2469 0.049 Uiso calc U . R 1.0 . .
C C21 0.50503(17) 0.36262(17) 0.14738(11) 0.0193(3) Uani d . . . 1.0 . .
C C22 0.49249(18) 0.20076(17) 0.13364(11) 0.0208(3) Uani d . . . 1.0 . .
C C23 0.35545(19) 0.14840(17) 0.09455(11) 0.0230(3) Uani d . . . 1.0 . .
H H23 0.3471 0.0393 0.0886 0.028 Uiso calc U . R 1.0 . .
C C24 0.23051(18) 0.25030(18) 0.06393(11) 0.0230(3) Uani d . . . 1.0 . .
C C25 0.24846(18) 0.40894(18) 0.07171(11) 0.0217(3) Uani d . . . 1.0 . .
H H25 0.1665 0.4807 0.0482 0.026 Uiso calc U . R 1.0 . .
C C26 0.38139(17) 0.46757(17) 0.11246(11) 0.0196(3) Uani d . . . 1.0 . .
C C27 0.62515(19) 0.07987(17) 0.15835(13) 0.0264(4) Uani d . . . 1.0 . .
H H27A 0.6331 0.0712 0.2327 0.04 Uiso calc U . R 1.0 . .
H H27B 0.7278 0.1113 0.1252 0.04 Uiso calc U . R 1.0 . .
H H27C 0.6006 -0.0214 0.1331 0.04 Uiso calc U . R 1.0 . .
C C28 0.08232(19) 0.1905(2) 0.02278(13) 0.0302(4) Uani d . . . 1.0 . .
H H28A -0.0111 0.2622 0.0401 0.045 Uiso calc U . R 1.0 . .
H H28B 0.0635 0.0867 0.0533 0.045 Uiso calc U . R 1.0 . .
H H28C 0.0983 0.1837 -0.0519 0.045 Uiso calc U . R 1.0 . .
C C29 0.38250(18) 0.64312(17) 0.11644(12) 0.0232(3) Uani d . . . 1.0 . .
H H29A 0.2909 0.6915 0.0814 0.035 Uiso calc U . R 1.0 . .
H H29B 0.4832 0.6779 0.0824 0.035 Uiso calc U . R 1.0 . .
H H29C 0.3741 0.6738 0.1881 0.035 Uiso calc U . R 1.0 . .

loop_
_atom_site_aniso_label
_atom_site_aniso_U_11
_atom_site_aniso_U_22
_atom_site_aniso_U_33
_atom_site_aniso_U_12
_atom_site_aniso_U_13
_atom_site_aniso_U_23
P1 0.0177(2) 0.0188(2) 0.0273(2) -0.00154(14) -0.00238(15) -0.00140(15)
C1 0.0291(9) 0.0214(8) 0.0536(11) -0.0008(7) -0.0193(8) -0.0029(8)
C2 0.0215(16) 0.0231(13) 0.0282(17) -0.0011(10) -0.0023(13) -0.0042(11)
C3 0.0214(18) 0.0305(16) 0.0451(19) -0.0018(12) -0.0062(13) 0.0008(13)
C4 0.029(3) 0.031(3) 0.050(4) -0.001(2) -0.013(3) -0.007(2)
C2A 0.019(3) 0.026(2) 0.035(3) -0.0037(17) 0.000(2) -0.0041(18)
C3A 0.030(3) 0.034(3) 0.040(3) 0.0010(19) -0.014(2) -0.003(2)
C4A 0.030(5) 0.020(5) 0.045(5) -0.009(3) -0.011(4) -0.005(3)
C11 0.0221(8) 0.0193(7) 0.0257(8) -0.0005(6) -0.0061(6) -0.0056(6)
C12 0.0240(8) 0.0244(8) 0.0247(8) 0.0017(6) -0.0074(6) -0.0081(6)
C13 0.0276(8) 0.0310(9) 0.0231(8) 0.0036(7) -0.0024(6) -0.0077(7)
C14 0.0348(9) 0.0236(8) 0.0246(8) 0.0023(7) -0.0086(7) -0.0071(6)
C15 0.0262(8) 0.0231(8) 0.0329(9) 0.0029(6) -0.0129(7) -0.0037(7)
C16 0.0228(8) 0.0189(7) 0.0333(9) -0.0010(6) -0.0066(7) -0.0054(6)
C17 0.0227(8) 0.0401(10) 0.0236(8) 0.0066(7) -0.0019(6) -0.0033(7)
C18 0.0455(11) 0.0348(10) 0.0267(9) 0.0069(8) -0.0087(8) -0.0033(7)
C19 0.0203(8) 0.0300(9) 0.0477(11) 0.0024(7) -0.0047(7) 0.0051(8)
C21 0.0201(7) 0.0214(7) 0.0165(7) -0.0029(6) 0.0018(6) -0.0023(6)
C22 0.0226(8) 0.0213(8) 0.0181(7) -0.0027(6) 0.0026(6) -0.0007(6)
C23 0.0275(8) 0.0202(7) 0.0216(8) -0.0059(6) 0.0017(6) -0.0022(6)
C24 0.0216(8) 0.0276(8) 0.0202(8) -0.0064(6) 0.0020(6) -0.0040(6)
C25 0.0200(7) 0.0256(8) 0.0192(7) 0.0001(6) -0.0003(6) -0.0012(6)
C26 0.0208(7) 0.0217(8) 0.0164(7) -0.0017(6) 0.0003(6) -0.0022(6)
C27 0.0281(8) 0.0194(8) 0.0321(9) -0.0012(6) -0.0028(7) -0.0032(6)
C28 0.0257(8) 0.0339(9) 0.0322(9) -0.0086(7) -0.0028(7) -0.0049(7)
C29 0.0240(8) 0.0220(8) 0.0241(8) 0.0002(6) -0.0054(6) -0.0022(6)

loop_
_atom_type_symbol
_atom_type_description
_atom_type_scat_dispersion_real
_atom_type_scat_dispersion_imag
_atom_type_scat_source
C C 0.0181 0.0091 'International Tables Vol C Tables 4.2.6.8 and 6.1.1.4'
H H 0.0000 0.0000 'International Tables Vol C Tables 4.2.6.8 and 6.1.1.4'
P P 0.2955 0.4335 'International Tables Vol C Tables 4.2.6.8 and 6.1.1.4'

loop_
_geom_angle_atom_site_label_1
_geom_angle_atom_site_label_2
_geom_angle_atom_site_label_3
_geom_angle
C21 P1 C11 102.63(7)
C21 P1 C1 111.67(7)
C11 P1 C1 99.54(8)
C2 C1 P1 109.89(13)
C2A C1 P1 103.94(18)
C2 C1 H1A 109.7
P1 C1 H1A 109.7
C2 C1 H1B 109.7
P1 C1 H1B 109.7
H1A C1 H1B 108.2
C2A C1 H1C 111.0
P1 C1 H1C 111.0
C2A C1 H1D 111.0
P1 C1 H1D 111.0
H1C C1 H1D 109.0
C4 C2 C3 60.6(5)
C4 C2 C1 117.7(5)
C3 C2 C1 115.9(3)
C4 C2 H2 116.9
C3 C2 H2 116.9
C1 C2 H2 116.9
C2 C3 C4 59.6(4)
C2 C3 H3A 117.8
C4 C3 H3A 117.8
C2 C3 H3B 117.8
C4 C3 H3B 117.8
H3A C3 H3B 115.0
C2 C4 C3 59.8(3)
C2 C4 H4A 117.8
C3 C4 H4A 117.8
C2 C4 H4B 117.8
C3 C4 H4B 117.8
H4A C4 H4B 114.9
C4A C2A C3A 60.7(7)
C4A C2A C1 115.5(8)
C3A C2A C1 113.5(4)
C4A C2A H2A 118.1
C3A C2A H2A 118.1
C1 C2A H2A 118.1
C2A C3A C4A 59.6(6)
C2A C3A H3A1 117.8
C4A C3A H3A1 117.8
C2A C3A H3A2 117.8
C4A C3A H3A2 117.8
H3A1 C3A H3A2 115.0
C2A C4A C3A 59.7(4)
C2A C4A H4A1 117.8
C3A C4A H4A1 117.8
C2A C4A H4A2 117.8
C3A C4A H4A2 117.8
H4A1 C4A H4A2 114.9
C16 C11 C12 118.70(14)
C16 C11 P1 116.37(12)
C12 C11 P1 124.93(11)
C13 C12 C11 119.24(14)
C13 C12 C17 116.95(14)
C11 C12 C17 123.80(14)
C14 C13 C12 122.56(15)
C14 C13 H13 118.7
C12 C13 H13 118.7
C15 C14 C13 117.51(15)
C15 C14 C18 121.14(15)
C13 C14 C18 121.35(15)
C14 C15 C16 122.41(15)
C14 C15 H15 118.8
C16 C15 H15 118.8
C15 C16 C11 119.54(15)
C15 C16 C19 117.92(14)
C11 C16 C19 122.54(15)
C12 C17 H17A 109.5
C12 C17 H17B 109.5
H17A C17 H17B 109.5
C12 C17 H17C 109.5
H17A C17 H17C 109.5
H17B C17 H17C 109.5
C14 C18 H18A 109.5
C14 C18 H18B 109.5
H18A C18 H18B 109.5
C14 C18 H18C 109.5
H18A C18 H18C 109.5
H18B C18 H18C 109.5
C16 C19 H19A 109.5
C16 C19 H19B 109.5
H19A C19 H19B 109.5
C16 C19 H19C 109.5
H19A C19 H19C 109.5
H19B C19 H19C 109.5
C26 C21 C22 118.01(13)
C26 C21 P1 128.74(11)
C22 C21 P1 113.11(11)
C23 C22 C21 120.08(14)
C23 C22 C27 117.45(13)
C21 C22 C27 122.46(13)
C24 C23 C22 122.13(14)
C24 C23 H23 118.9
C22 C23 H23 118.9
C23 C24 C25 117.31(14)
C23 C24 C28 121.11(14)
C25 C24 C28 121.57(14)
C24 C25 C26 122.90(14)
C24 C25 H25 118.5
C26 C25 H25 118.5
C25 C26 C21 119.36(13)
C25 C26 C29 116.53(13)
C21 C26 C29 124.11(13)
C22 C27 H27A 109.5
C22 C27 H27B 109.5
H27A C27 H27B 109.5
C22 C27 H27C 109.5
H27A C27 H27C 109.5
H27B C27 H27C 109.5
C24 C28 H28A 109.5
C24 C28 H28B 109.5
H28A C28 H28B 109.5
C24 C28 H28C 109.5
H28A C28 H28C 109.5
H28B C28 H28C 109.5
C26 C29 H29A 109.5
C26 C29 H29B 109.5
H29A C29 H29B 109.5
C26 C29 H29C 109.5
H29A C29 H29C 109.5
H29B C29 H29C 109.5

loop_
_geom_bond_atom_site_label_1
_geom_bond_atom_site_label_2
_geom_bond_distance
P1 C21 1.8504(15)
P1 C11 1.8567(16)
P1 C1 1.8631(17)
C1 C2 1.539(3)
C1 C2A 1.585(5)
C1 H1A 0.99
C1 H1B 0.99
C1 H1C 0.99
C1 H1D 0.99
C2 C4 1.495(8)
C2 C3 1.498(4)
C2 H2 1.0
C3 C4 1.511(9)
C3 H3A 0.99
C3 H3B 0.99
C4 H4A 0.99
C4 H4B 0.99
C2A C4A 1.501(11)
C2A C3A 1.503(7)
C2A H2A 1.0
C3A C4A 1.519(13)
C3A H3A1 0.99
C3A H3A2 0.99
C4A H4A1 0.99
C4A H4A2 0.99
C11 C16 1.411(2)
C11 C12 1.414(2)
C12 C13 1.394(2)
C12 C17 1.510(2)
C13 C14 1.386(2)
C13 H13 0.95
C14 C15 1.386(2)
C14 C18 1.506(2)
C15 C16 1.392(2)
C15 H15 0.95
C16 C19 1.511(2)
C17 H17A 0.98
C17 H17B 0.98
C17 H17C 0.98
C18 H18A 0.98
C18 H18B 0.98
C18 H18C 0.98
C19 H19A 0.98
C19 H19B 0.98
C19 H19C 0.98
C21 C26 1.414(2)
C21 C22 1.420(2)
C22 C23 1.390(2)
C22 C27 1.511(2)
C23 C24 1.388(2)
C23 H23 0.95
C24 C25 1.388(2)
C24 C28 1.508(2)
C25 C26 1.393(2)
C25 H25 0.95
C26 C29 1.511(2)
C27 H27A 0.98
C27 H27B 0.98
C27 H27C 0.98
C28 H28A 0.98
C28 H28B 0.98
C28 H28C 0.98
C29 H29A 0.98
C29 H29B 0.98
C29 H29C 0.98

loop_
_geom_torsion_atom_site_label_1
_geom_torsion_atom_site_label_2
_geom_torsion_atom_site_label_3
_geom_torsion_atom_site_label_4
_geom_torsion
C21 P1 C1 C2 160.01(15)
C11 P1 C1 C2 52.22(17)
C21 P1 C1 C2A -163.3(2)
C11 P1 C1 C2A 88.9(2)
P1 C1 C2 C4 153.8(5)
P1 C1 C2 C3 84.9(2)
C1 C2 C3 C4 108.7(6)
C1 C2 C4 C3 -105.7(4)
P1 C1 C2A C4A -163.8(8)
P1 C1 C2A C3A -96.3(3)
C1 C2A C3A C4A -107.1(9)
C1 C2A C4A C3A 103.8(6)
C21 P1 C11 C16 137.86(11)
C1 P1 C11 C16 -107.21(12)
C21 P1 C11 C12 -41.66(14)
C1 P1 C11 C12 73.27(14)
C16 C11 C12 C13 -2.2(2)
P1 C11 C12 C13 177.35(11)
C16 C11 C12 C17 178.53(14)
P1 C11 C12 C17 -2.0(2)
C11 C12 C13 C14 1.5(2)
C17 C12 C13 C14 -179.11(14)
C12 C13 C14 C15 0.4(2)
C12 C13 C14 C18 -179.71(15)
C13 C14 C15 C16 -1.8(2)
C18 C14 C15 C16 178.34(15)
C14 C15 C16 C11 1.2(2)
C14 C15 C16 C19 -178.14(15)
C12 C11 C16 C15 0.9(2)
P1 C11 C16 C15 -178.68(11)
C12 C11 C16 C19 -179.86(14)
P1 C11 C16 C19 0.6(2)
C11 P1 C21 C26 117.96(13)
C1 P1 C21 C26 12.19(16)
C11 P1 C21 C22 -66.53(11)
C1 P1 C21 C22 -172.31(11)
C26 C21 C22 C23 -5.1(2)
P1 C21 C22 C23 178.85(11)
C26 C21 C22 C27 173.81(13)
P1 C21 C22 C27 -2.22(18)
C21 C22 C23 C24 2.7(2)
C27 C22 C23 C24 -176.31(14)
C22 C23 C24 C25 1.3(2)
C22 C23 C24 C28 -179.37(14)
C23 C24 C25 C26 -2.8(2)
C28 C24 C25 C26 177.85(14)
C24 C25 C26 C21 0.3(2)
C24 C25 C26 C29 -179.51(13)
C22 C21 C26 C25 3.7(2)
P1 C21 C26 C25 178.97(11)
C22 C21 C26 C29 -176.52(13)
P1 C21 C26 C29 -1.2(2)
